data_7029380
loop_
_publ_author_name
'Khavasi, Hamid Reza'
'Mir Mohammad Sadegh, Bahareh'

_publ_section_title
;
 Effect of robust \p-\p stacking synthon on the formation of mercury
 coordination compounds; an unusual pseudo-square planar geometry.
;
_journal_issue 14
_journal_name_full 'Dalton transactions (Cambridge, England : 2003)'
_journal_page_first 5564
_journal_page_last 5573
_journal_paper_doi 10.1039/c3dt53220h
_journal_volume 43
_journal_year 2014
_chemical_formula_sum 'C15 H11 N3 O'
_chemical_formula_weight 249.27
_chemical_name_systematic
; 
 ? 
;
_space_group_IT_number 14
_symmetry_cell_setting monoclinic
_symmetry_space_group_name_Hall '-P 2yn'
_symmetry_space_group_name_H-M 'P 1 21/n 1'
_atom_sites_solution_hydrogens geom
_atom_sites_solution_primary direct
_atom_sites_solution_secondary difmap
_audit_creation_method SHELXL-97
_cell_angle_alpha 90.00
_cell_angle_beta 90.930(8)
_cell_angle_gamma 90.00
_cell_formula_units_Z 8
_cell_length_a 5.8657(5)
_cell_length_b 17.8891(17)
_cell_length_c 22.837(2)
_cell_measurement_reflns_used 26370
_cell_measurement_temperature 298(2)
_cell_measurement_theta_max 29.25
_cell_measurement_theta_min 2.12
_cell_volume 2396.0(4)
_computing_cell_refinement 'X-Area 1.31 (Stoe & Cie GmbH, 2005)'
_computing_data_collection 'X-Area 1.31 (Stoe & Cie GmbH, 2005)'
_computing_data_reduction 'X-Area 1.31 (Stoe & Cie GmbH, 2005)'
_computing_molecular_graphics 'ORTEP-3 for Windows (Farrugia, 1997)'
_computing_publication_material 'WinGX (Farrugia, 1999)'
_computing_structure_refinement 'SHELXL-97 (Sheldrick, 1997)'
_computing_structure_solution 'SHELXS-97 (Sheldrick, 1990)'
_diffrn_ambient_temperature 298(2)
_diffrn_detector_area_resol_mean '0.15 mm'
_diffrn_measured_fraction_theta_full 0.991
_diffrn_measured_fraction_theta_max 0.991
_diffrn_measurement_device_type 'STOE IPDS II'
_diffrn_measurement_method 'rotation method'
_diffrn_radiation_monochromator graphite
_diffrn_radiation_source 'fine-focus sealed tube'
_diffrn_radiation_type MoK\a
_diffrn_radiation_wavelength 0.71073
_diffrn_reflns_av_R_equivalents 0.0911
_diffrn_reflns_av_sigmaI/netI 0.0842
_diffrn_reflns_limit_h_max 8
_diffrn_reflns_limit_h_min -8
_diffrn_reflns_limit_k_max 24
_diffrn_reflns_limit_k_min -22
_diffrn_reflns_limit_l_max 25
_diffrn_reflns_limit_l_min -31
_diffrn_reflns_number 26370
_diffrn_reflns_theta_full 29.25
_diffrn_reflns_theta_max 29.25
_diffrn_reflns_theta_min 2.12
_diffrn_standards_number 0
_exptl_absorpt_coefficient_mu 0.090
_exptl_absorpt_correction_type none
_exptl_crystal_colour Yellow
_exptl_crystal_density_diffrn 1.382
_exptl_crystal_density_method 'not measured'
_exptl_crystal_description Block
_exptl_crystal_F_000 1040
_exptl_crystal_size_max 0.25
_exptl_crystal_size_mid 0.20
_exptl_crystal_size_min 0.10
_refine_diff_density_max 0.204
_refine_diff_density_min -0.189
_refine_diff_density_rms 0.039
_refine_ls_extinction_method none
_refine_ls_goodness_of_fit_ref 0.920
_refine_ls_hydrogen_treatment constr
_refine_ls_matrix_type full
_refine_ls_number_parameters 343
_refine_ls_number_reflns 6450
_refine_ls_number_restraints 0
_refine_ls_restrained_S_all 0.920
_refine_ls_R_factor_all 0.0986
_refine_ls_R_factor_gt 0.0957
_refine_ls_shift/su_max 0.001
_refine_ls_shift/su_mean 0.000
_refine_ls_structure_factor_coef Fsqd
_refine_ls_weighting_details 'calc w=1/[\s^2^(Fo^2^)+(0.0263P)^2^+0.0000P] where P=(Fo^2^+2Fc^2^)/3'
_refine_ls_weighting_scheme calc
_refine_ls_wR_factor_gt 0.1126
_refine_ls_wR_factor_ref 0.1649
_reflns_number_gt 5874
_reflns_number_total 6450
_reflns_threshold_expression >2sigma(I)
_cod_data_source_file c3dt53220h.txt
_cod_data_source_block d:\determination\solution\817\kh817
_cod_depositor_comments
;
The following automatic conversions were performed:

'_symmetry_cell_setting' value 'Monoclinic' changed to 'monoclinic'
according to
/usr/data/users/saulius/crontab/automatic-downloads/current/RSC/lib/dictionaries/cif_core.dic
dictionary named 'cif_core.dic' version 2.4.2 from
2011-04-26.

'_exptl_absorpt_correction_type' value 'None' changed to
'none' according to
/usr/data/users/saulius/crontab/automatic-downloads/current/RSC/lib/dictionaries/cif_core.dic
dictionary named 'cif_core.dic' version 2.4.2 from 2011-04-26.

Automatic conversion script
Id: cif_fix_values 2281 2013-09-26 08:29:07Z andrius 
;
_cod_original_cell_volume 2396.1(4)
_cod_original_sg_symbol_H-M P21/n
_cod_original_formula_sum 'C15 H11 N3 O1'
_cod_database_code 7029380

loop_
_symmetry_equiv_pos_as_xyz
'x, y, z'
'-x+1/2, y+1/2, -z+1/2'
'-x, -y, -z'
'x-1/2, -y-1/2, z-1/2'

loop_
_atom_site_label
_atom_site_type_symbol
_atom_site_fract_x
_atom_site_fract_y
_atom_site_fract_z
_atom_site_U_iso_or_equiv
_atom_site_adp_type
_atom_site_occupancy
_atom_site_symmetry_multiplicity
_atom_site_calc_flag
_atom_site_refinement_flags
C1 C 0.3108(8) 0.0257(3) 0.3487(2) 0.0658(14) Uani 1 1 d .
H1 H 0.4521 0.0022 0.3507 0.079 Uiso 1 1 calc R
C2 C 0.1546(10) 0.0077(3) 0.3898(2) 0.0692(15) Uani 1 1 d .
H2 H 0.1922 -0.0275 0.4184 0.083 Uiso 1 1 calc R
C3 C -0.0886(8) 0.0886(3) 0.3481(2) 0.0690(15) Uani 1 1 d .
H3 H -0.2283 0.1132 0.3470 0.083 Uiso 1 1 calc R
C4 C 0.0665(8) 0.1059(2) 0.3060(2) 0.0516(12) Uani 1 1 d .
C5 C 0.0079(8) 0.1600(3) 0.2576(2) 0.0581(13) Uani 1 1 d .
C6 C 0.1812(8) 0.2158(3) 0.1688(2) 0.0547(13) Uani 1 1 d .
C7 C 0.0095(7) 0.2637(3) 0.1530(2) 0.0545(13) Uani 1 1 d .
H7 H -0.1185 0.2684 0.1763 0.065 Uiso 1 1 calc R
C8 C 0.0284(7) 0.3069(3) 0.0999(2) 0.0509(12) Uani 1 1 d .
C9 C -0.1392(8) 0.3579(3) 0.0830(2) 0.0671(15) Uani 1 1 d .
H9 H -0.2644 0.3658 0.1066 0.081 Uiso 1 1 calc R
C10 C -0.1202(9) 0.3963(3) 0.0316(2) 0.0695(15) Uani 1 1 d .
H10 H -0.2352 0.4294 0.0203 0.083 Uiso 1 1 calc R
C11 C 0.0684(9) 0.3871(3) -0.0046(2) 0.0710(15) Uani 1 1 d .
H11 H 0.0794 0.4142 -0.0392 0.085 Uiso 1 1 calc R
C12 C 0.2356(9) 0.3379(3) 0.0115(2) 0.0691(15) Uani 1 1 d .
H12 H 0.3611 0.3313 -0.0123 0.083 Uiso 1 1 calc R
C13 C 0.2194(7) 0.2962(3) 0.0653(2) 0.0530(12) Uani 1 1 d .
C14 C 0.3893(7) 0.2469(3) 0.0817(2) 0.0652(15) Uani 1 1 d .
H14 H 0.5153 0.2402 0.0581 0.078 Uiso 1 1 calc R
C15 C 0.3717(8) 0.2076(3) 0.1331(2) 0.0614(14) Uani 1 1 d .
H15 H 0.4879 0.1749 0.1443 0.074 Uiso 1 1 calc R
C16 C 1.1675(7) 0.2118(3) -0.1166(2) 0.0556(13) Uani 1 1 d .
H16 H 1.3062 0.2139 -0.1357 0.067 Uiso 1 1 calc R
C17 C 0.9837(7) 0.2509(2) -0.1404(2) 0.0547(13) Uani 1 1 d .
H17 H 1.0020 0.2779 -0.1748 0.066 Uiso 1 1 calc R
C18 C 0.7671(7) 0.2097(3) -0.0667(2) 0.0573(13) Uani 1 1 d .
H18 H 0.6281 0.2075 -0.0477 0.069 Uiso 1 1 calc R
C19 C 0.9511(7) 0.1700(2) -0.04350(18) 0.0433(11) Uani 1 1 d .
C20 C 0.9187(8) 0.1243(2) 0.01059(19) 0.0481(12) Uani 1 1 d .
C21 C 1.1301(7) 0.0428(2) 0.08072(19) 0.0428(11) Uani 1 1 d .
C22 C 0.9700(7) 0.0349(3) 0.12297(18) 0.0494(12) Uani 1 1 d .
H22 H 0.8359 0.0625 0.1205 0.059 Uiso 1 1 calc R
C23 C 1.0051(7) -0.0145(2) 0.17005(19) 0.0458(11) Uani 1 1 d .
C24 C 0.8413(7) -0.0233(3) 0.2139(2) 0.0586(13) Uani 1 1 d .
H24 H 0.7084 0.0050 0.2125 0.070 Uiso 1 1 calc R
C25 C 0.8752(8) -0.0731(3) 0.2587(2) 0.0636(14) Uani 1 1 d .
H25 H 0.7656 -0.0782 0.2873 0.076 Uiso 1 1 calc R
C26 C 1.0733(9) -0.1163(3) 0.2616(2) 0.0677(15) Uani 1 1 d .
H26 H 1.0927 -0.1508 0.2917 0.081 Uiso 1 1 calc R
C27 C 1.2376(8) -0.1083(3) 0.2210(2) 0.0597(13) Uani 1 1 d .
H27 H 1.3710 -0.1362 0.2242 0.072 Uiso 1 1 calc R
C28 C 1.2071(8) -0.0578(2) 0.1736(2) 0.0499(12) Uani 1 1 d .
C29 C 1.3691(7) -0.0472(3) 0.1295(2) 0.0544(12) Uani 1 1 d .
H29 H 1.5046 -0.0742 0.1313 0.065 Uiso 1 1 calc R
C30 C 1.3337(7) 0.0010(2) 0.0846(2) 0.0522(12) Uani 1 1 d .
H30 H 1.4442 0.0067 0.0562 0.063 Uiso 1 1 calc R
N1 N 0.2742(6) 0.0748(2) 0.30600(18) 0.0592(11) Uani 1 1 d .
N2 N -0.0522(8) 0.0395(3) 0.39008(19) 0.0757(13) Uani 1 1 d .
N3 N 0.1778(6) 0.1724(2) 0.22030(17) 0.0595(11) Uani 1 1 d .
H3B H 0.3042 0.1504 0.2291 0.071 Uiso 1 1 calc R
N4 N 1.1552(6) 0.1712(2) -0.06769(16) 0.0502(10) Uani 1 1 d .
N5 N 0.7824(6) 0.2505(2) -0.11484(18) 0.0591(11) Uani 1 1 d .
N6 N 1.1080(6) 0.0901(2) 0.03165(15) 0.0509(10) Uani 1 1 d .
H6 H 1.2310 0.0983 0.0127 0.061 Uiso 1 1 calc R
O1 O -0.1823(6) 0.1882(2) 0.25423(17) 0.0934(13) Uani 1 1 d .
O2 O 0.7303(5) 0.11834(18) 0.03224(13) 0.0661(10) Uani 1 1 d .

loop_
_atom_site_aniso_label
_atom_site_aniso_U_11
_atom_site_aniso_U_22
_atom_site_aniso_U_33
_atom_site_aniso_U_23
_atom_site_aniso_U_13
_atom_site_aniso_U_12
C1 0.062(3) 0.061(4) 0.075(4) 0.008(3) -0.011(3) 0.001(3)
C2 0.090(4) 0.066(4) 0.051(3) 0.014(3) -0.009(3) 0.002(3)
C3 0.070(3) 0.055(4) 0.082(4) 0.012(3) 0.025(3) 0.008(3)
C4 0.061(3) 0.048(3) 0.046(3) 0.001(2) -0.004(2) -0.008(3)
C5 0.056(3) 0.058(4) 0.060(3) -0.002(3) 0.006(3) -0.003(3)
C6 0.057(3) 0.049(3) 0.057(3) -0.006(3) -0.003(3) -0.007(3)
C7 0.050(3) 0.057(3) 0.057(3) -0.005(3) 0.003(2) -0.013(3)
C8 0.044(3) 0.048(3) 0.061(3) -0.010(3) 0.004(2) -0.007(2)
C9 0.059(3) 0.072(4) 0.070(4) -0.009(3) -0.004(3) -0.003(3)
C10 0.084(4) 0.073(4) 0.051(3) 0.009(3) -0.013(3) -0.010(3)
C11 0.086(4) 0.078(4) 0.049(3) 0.002(3) 0.005(3) -0.016(3)
C12 0.088(4) 0.063(4) 0.056(4) -0.013(3) 0.008(3) -0.010(3)
C13 0.051(3) 0.051(3) 0.057(3) -0.017(3) -0.010(2) 0.001(2)
C14 0.052(3) 0.072(4) 0.072(4) -0.017(3) 0.020(3) -0.001(3)
C15 0.063(3) 0.068(4) 0.053(3) -0.004(3) 0.007(3) -0.007(3)
C16 0.045(3) 0.067(4) 0.055(3) 0.005(3) 0.003(2) -0.006(2)
C17 0.052(3) 0.050(3) 0.062(4) 0.016(2) 0.001(3) -0.001(2)
C18 0.049(3) 0.068(4) 0.054(3) 0.008(3) -0.001(2) 0.003(2)
C19 0.047(3) 0.043(3) 0.040(3) -0.005(2) -0.002(2) -0.001(2)
C20 0.050(3) 0.050(3) 0.044(3) 0.004(2) -0.002(2) -0.007(2)
C21 0.044(3) 0.039(3) 0.045(3) -0.005(2) -0.007(2) 0.001(2)
C22 0.047(3) 0.058(3) 0.043(3) 0.003(2) -0.002(2) 0.003(2)
C23 0.050(3) 0.045(3) 0.042(3) -0.002(2) -0.003(2) -0.009(2)
C24 0.054(3) 0.070(4) 0.052(3) 0.001(3) -0.007(2) -0.001(2)
C25 0.073(3) 0.066(4) 0.052(3) 0.001(3) 0.002(3) -0.005(3)
C26 0.089(4) 0.062(4) 0.052(3) 0.011(3) -0.008(3) -0.004(3)
C27 0.056(3) 0.058(4) 0.065(4) 0.007(3) -0.014(3) 0.006(2)
C28 0.059(3) 0.042(3) 0.048(3) -0.006(2) -0.007(2) -0.005(2)
C29 0.040(2) 0.062(3) 0.061(3) 0.001(3) -0.010(2) 0.003(2)
C30 0.048(3) 0.055(3) 0.054(3) -0.003(2) -0.004(2) -0.004(2)
N1 0.053(2) 0.060(3) 0.065(3) 0.005(2) 0.000(2) -0.005(2)
N2 0.091(3) 0.068(3) 0.068(3) 0.016(3) 0.015(3) 0.002(3)
N3 0.058(2) 0.066(3) 0.054(3) 0.009(2) -0.004(2) -0.002(2)
N4 0.043(2) 0.061(3) 0.046(2) 0.009(2) 0.0019(18) 0.0013(19)
N5 0.049(2) 0.067(3) 0.061(3) 0.012(2) -0.003(2) 0.003(2)
N6 0.044(2) 0.055(3) 0.054(3) 0.006(2) 0.0024(19) 0.0000(19)
O1 0.070(2) 0.113(3) 0.098(3) 0.041(2) 0.021(2) 0.034(2)
O2 0.0526(19) 0.083(3) 0.063(2) 0.0189(19) 0.0039(17) 0.0039(17)

loop_
_atom_type_symbol
_atom_type_description
_atom_type_scat_dispersion_real
_atom_type_scat_dispersion_imag
_atom_type_scat_source
C C 0.0033 0.0016 'International Tables Vol C Tables 4.2.6.8 and 6.1.1.4'
H H 0.0000 0.0000 'International Tables Vol C Tables 4.2.6.8 and 6.1.1.4'
N N 0.0061 0.0033 'International Tables Vol C Tables 4.2.6.8 and 6.1.1.4'
O O 0.0106 0.0060 'International Tables Vol C Tables 4.2.6.8 and 6.1.1.4'

loop_
_geom_angle_atom_site_label_1
_geom_angle_atom_site_label_2
_geom_angle_atom_site_label_3
_geom_angle
N1 C1 C2 124.1(5)
N1 C1 H1 117.9
C2 C1 H1 117.9
N2 C2 C1 121.4(5)
N2 C2 H2 119.3
C1 C2 H2 119.3
N2 C3 C4 124.1(5)
N2 C3 H3 118.0
C4 C3 H3 118.0
N1 C4 C3 121.4(4)
N1 C4 C5 117.7(4)
C3 C4 C5 120.9(5)
O1 C5 N3 125.2(5)
O1 C5 C4 120.6(5)
N3 C5 C4 114.2(4)
C7 C6 C15 120.3(5)
C7 C6 N3 123.0(4)
C15 C6 N3 116.7(4)
C6 C7 C8 119.3(4)
C6 C7 H7 120.3
C8 C7 H7 120.3
C9 C8 C13 120.1(5)
C9 C8 C7 121.4(4)
C13 C8 C7 118.5(5)
C10 C9 C8 120.1(5)
C10 C9 H9 119.9
C8 C9 H9 119.9
C9 C10 C11 121.6(5)
C9 C10 H10 119.2
C11 C10 H10 119.2
C12 C11 C10 119.2(5)
C12 C11 H11 120.4
C10 C11 H11 120.4
C11 C12 C13 120.5(5)
C11 C12 H12 119.8
C13 C12 H12 119.8
C14 C13 C8 121.1(5)
C14 C13 C12 120.4(5)
C8 C13 C12 118.5(5)
C15 C14 C13 119.8(5)
C15 C14 H14 120.1
C13 C14 H14 120.1
C14 C15 C6 121.0(5)
C14 C15 H15 119.5
C6 C15 H15 119.5
N4 C16 C17 123.3(4)
N4 C16 H16 118.3
C17 C16 H16 118.3
N5 C17 C16 121.0(4)
N5 C17 H17 119.5
C16 C17 H17 119.5
N5 C18 C19 122.4(4)
N5 C18 H18 118.8
C19 C18 H18 118.8
N4 C19 C18 122.3(4)
N4 C19 C20 118.7(4)
C18 C19 C20 119.1(4)
O2 C20 N6 124.1(4)
O2 C20 C19 120.6(4)
N6 C20 C19 115.3(4)
C22 C21 N6 124.7(4)
C22 C21 C30 119.5(4)
N6 C21 C30 115.8(4)
C21 C22 C23 120.9(4)
C21 C22 H22 119.6
C23 C22 H22 119.6
C22 C23 C24 121.5(4)
C22 C23 C28 120.0(4)
C24 C23 C28 118.5(4)
C25 C24 C23 120.8(5)
C25 C24 H24 119.6
C23 C24 H24 119.6
C24 C25 C26 120.5(5)
C24 C25 H25 119.8
C26 C25 H25 119.8
C27 C26 C25 120.7(5)
C27 C26 H26 119.7
C25 C26 H26 119.7
C26 C27 C28 120.4(5)
C26 C27 H27 119.8
C28 C27 H27 119.8
C29 C28 C23 117.3(4)
C29 C28 C27 123.5(5)
C23 C28 C27 119.2(4)
C30 C29 C28 122.0(4)
C30 C29 H29 119.0
C28 C29 H29 119.0
C29 C30 C21 120.3(4)
C29 C30 H30 119.8
C21 C30 H30 119.8
C1 N1 C4 114.3(4)
C3 N2 C2 114.6(4)
C5 N3 C6 130.0(4)
C5 N3 H3B 115.0
C6 N3 H3B 115.0
C19 N4 C16 114.7(4)
C18 N5 C17 116.3(4)
C20 N6 C21 128.3(4)
C20 N6 H6 115.8
C21 N6 H6 115.8

loop_
_geom_bond_atom_site_label_1
_geom_bond_atom_site_label_2
_geom_bond_distance
C1 N1 1.326(6)
C1 C2 1.362(6)
C1 H1 0.9300
C2 N2 1.340(5)
C2 H2 0.9300
C3 N2 1.315(6)
C3 C4 1.369(6)
C3 H3 0.9300
C4 N1 1.340(5)
C4 C5 1.505(6)
C5 O1 1.226(5)
C5 N3 1.340(5)
C6 C7 1.365(6)
C6 C15 1.402(6)
C6 N3 1.410(6)
C7 C8 1.444(6)
C7 H7 0.9300
C8 C9 1.392(6)
C8 C13 1.395(6)
C9 C10 1.367(6)
C9 H9 0.9300
C10 C11 1.401(6)
C10 H10 0.9300
C11 C12 1.364(6)
C11 H11 0.9300
C12 C13 1.441(6)
C12 H12 0.9300
C13 C14 1.379(6)
C14 C15 1.373(6)
C14 H14 0.9300
C15 H15 0.9300
C16 N4 1.336(5)
C16 C17 1.389(5)
C16 H16 0.9300
C17 N5 1.326(5)
C17 H17 0.9300
C18 N5 1.323(5)
C18 C19 1.390(5)
C18 H18 0.9300
C19 N4 1.327(5)
C19 C20 1.497(6)
C20 O2 1.223(4)
C20 N6 1.349(5)
C21 C22 1.365(5)
C21 N6 1.408(5)
C21 C30 1.411(5)
C22 C23 1.404(6)
C22 H22 0.9300
C23 C24 1.409(5)
C23 C28 1.417(5)
C24 C25 1.367(6)
C24 H24 0.9300
C25 C26 1.396(6)
C25 H25 0.9300
C26 C27 1.355(6)
C26 H26 0.9300
C27 C28 1.418(6)
C27 H27 0.9300
C28 C29 1.409(6)
C29 C30 1.354(6)
C29 H29 0.9300
C30 H30 0.9300
N3 H3B 0.8600
N6 H6 0.8600

loop_
_geom_torsion_atom_site_label_1
_geom_torsion_atom_site_label_2
_geom_torsion_atom_site_label_3
_geom_torsion_atom_site_label_4
_geom_torsion
N1 C1 C2 N2 -0.4(8)
N2 C3 C4 N1 -2.3(8)
N2 C3 C4 C5 177.0(5)
N1 C4 C5 O1 177.4(5)
C3 C4 C5 O1 -1.9(7)
N1 C4 C5 N3 -1.7(6)
C3 C4 C5 N3 178.9(5)
C15 C6 C7 C8 -1.4(7)
N3 C6 C7 C8 179.1(4)
C6 C7 C8 C9 -178.1(4)
C6 C7 C8 C13 2.2(7)
C13 C8 C9 C10 1.7(7)
C7 C8 C9 C10 -178.0(4)
C8 C9 C10 C11 -1.5(8)
C9 C10 C11 C12 0.8(8)
C10 C11 C12 C13 -0.3(7)
C9 C8 C13 C14 178.9(4)
C7 C8 C13 C14 -1.4(7)
C9 C8 C13 C12 -1.2(6)
C7 C8 C13 C12 178.5(4)
C11 C12 C13 C14 -179.6(5)
C11 C12 C13 C8 0.5(7)
C8 C13 C14 C15 -0.2(7)
C12 C13 C14 C15 179.9(4)
C13 C14 C15 C6 1.1(7)
C7 C6 C15 C14 -0.2(7)
N3 C6 C15 C14 179.3(4)
N4 C16 C17 N5 0.6(7)
N5 C18 C19 N4 0.9(7)
N5 C18 C19 C20 -179.0(4)
N4 C19 C20 O2 -175.8(4)
C18 C19 C20 O2 4.1(6)
N4 C19 C20 N6 2.8(6)
C18 C19 C20 N6 -177.3(4)
N6 C21 C22 C23 179.1(4)
C30 C21 C22 C23 -0.2(6)
C21 C22 C23 C24 -179.9(4)
C21 C22 C23 C28 -1.1(6)
C22 C23 C24 C25 178.2(4)
C28 C23 C24 C25 -0.6(7)
C23 C24 C25 C26 -0.1(7)
C24 C25 C26 C27 1.6(7)
C25 C26 C27 C28 -2.2(7)
C22 C23 C28 C29 1.8(6)
C24 C23 C28 C29 -179.3(4)
C22 C23 C28 C27 -178.9(4)
C24 C23 C28 C27 0.0(6)
C26 C27 C28 C29 -179.3(5)
C26 C27 C28 C23 1.4(7)
C23 C28 C29 C30 -1.3(6)
C27 C28 C29 C30 179.4(4)
C28 C29 C30 C21 0.0(7)
C22 C21 C30 C29 0.8(6)
N6 C21 C30 C29 -178.6(4)
C2 C1 N1 C4 -0.3(7)
C3 C4 N1 C1 1.6(7)
C5 C4 N1 C1 -177.8(4)
C4 C3 N2 C2 1.5(8)
C1 C2 N2 C3 -0.2(8)
O1 C5 N3 C6 -2.9(8)
C4 C5 N3 C6 176.3(4)
C7 C6 N3 C5 10.6(8)
C15 C6 N3 C5 -168.9(5)
C18 C19 N4 C16 -1.6(6)
C20 C19 N4 C16 178.3(4)
C17 C16 N4 C19 0.9(7)
C19 C18 N5 C17 0.7(7)
C16 C17 N5 C18 -1.4(7)
O2 C20 N6 C21 -0.3(7)
C19 C20 N6 C21 -178.8(4)
C22 C21 N6 C20 -13.9(7)
C30 C21 N6 C20 165.5(4)
